data_4503890
loop_
_publ_author_name
'Awwadi, Firas F.'
'Willett, Roger D.'
'Twamley, Brendan'

_publ_section_title
;
 The Aryl Chlorine&#x2212;Halide Ion Synthon and Its Role in the Control
 of the Crystal Structures of Tetrahalocuprate(II) Ions
;
_journal_issue 4
_journal_name_full 'Crystal Growth &amp; Design'
_journal_page_first 624
_journal_paper_doi 10.1021/cg060153j
_journal_volume 7
_journal_year 2007
_chemical_formula_moiety '2(C5 H5 Cl N), Br4 Cu, H2 O'
_chemical_formula_sum 'C10 H12 Br4 Cl2 Cu N2 O'
_chemical_formula_weight 630.30
_chemical_name_common '[3ClPy]2[CuBr4] + H2O'
_chemical_name_systematic
; 
 ? 
;
_space_group_IT_number 2
_symmetry_cell_setting triclinic
_symmetry_space_group_name_Hall '-P 1'
_symmetry_space_group_name_H-M 'P -1'
_atom_sites_solution_hydrogens geom
_atom_sites_solution_primary direct
_atom_sites_solution_secondary difmap
_audit_creation_method SHELXL-97
_cell_angle_alpha 99.49(2)
_cell_angle_beta 90.77(2)
_cell_angle_gamma 93.85(2)
_cell_formula_units_Z 2
_cell_length_a 6.9797(14)
_cell_length_b 9.534(2)
_cell_length_c 14.017(3)
_cell_measurement_reflns_used 31
_cell_measurement_temperature 295(2)
_cell_measurement_theta_max 12.44
_cell_measurement_theta_min 2.96
_cell_volume 917.6(3)
_computing_cell_refinement 'Bruker XSCANS'
_computing_data_collection 'Bruker XSCANS'
_computing_data_reduction 'Bruker SHELXTL'
_computing_molecular_graphics 'XP, Bruker SHELXTL v. 5.10'
_computing_publication_material 'XCIF, Bruker SHELXTL v. 5.10'
_computing_structure_refinement 'XL, Bruker SHELXTL v. 5.10'
_computing_structure_solution 'XS, Bruker SHELXTL v. 5.10'
_diffrn_ambient_temperature 295(2)
_diffrn_measured_fraction_theta_full 0.997
_diffrn_measured_fraction_theta_max 0.997
_diffrn_measurement_device_type 'Siemens P2~1~ upgraded to P4'
_diffrn_measurement_method \w
_diffrn_radiation_monochromator graphite
_diffrn_radiation_source 'normal-focus sealed tube'
_diffrn_radiation_type MoK\a
_diffrn_radiation_wavelength 0.71073
_diffrn_reflns_av_R_equivalents 0.0563
_diffrn_reflns_av_sigmaI/netI 0.0907
_diffrn_reflns_limit_h_max 1
_diffrn_reflns_limit_h_min -8
_diffrn_reflns_limit_k_max 11
_diffrn_reflns_limit_k_min -11
_diffrn_reflns_limit_l_max 16
_diffrn_reflns_limit_l_min -16
_diffrn_reflns_number 3982
_diffrn_reflns_theta_full 25.0
_diffrn_reflns_theta_max 24.71
_diffrn_reflns_theta_min 2.17
_diffrn_standards_decay_% 'no decay was observed'
_diffrn_standards_interval_count 97
_diffrn_standards_number 3
_exptl_absorpt_coefficient_mu 10.185
_exptl_absorpt_correction_T_max 0.360
_exptl_absorpt_correction_T_min 0.088
_exptl_absorpt_correction_type psi-scan
_exptl_absorpt_process_details 'XPREP, Bruker SHELXTL v. 5.10'
_exptl_crystal_colour brown
_exptl_crystal_density_diffrn 2.281
_exptl_crystal_density_method 'not measured'
_exptl_crystal_description needle
_exptl_crystal_F_000 594
_exptl_crystal_size_max 0.40
_exptl_crystal_size_mid 0.20
_exptl_crystal_size_min 0.10
_refine_diff_density_max 1.044
_refine_diff_density_min -1.148
_refine_diff_density_rms 0.172
_refine_ls_extinction_coef 0.0159(12)
_refine_ls_extinction_expression Fc^*^=kFc[1+0.001xFc^2^\l^3^/sin(2\q)]^-1/4^
_refine_ls_extinction_method SHELXL
_refine_ls_goodness_of_fit_ref 1.021
_refine_ls_hydrogen_treatment constr
_refine_ls_matrix_type full
_refine_ls_number_parameters 182
_refine_ls_number_reflns 3134
_refine_ls_number_restraints 0
_refine_ls_restrained_S_all 1.021
_refine_ls_R_factor_all 0.1070
_refine_ls_R_factor_gt 0.0593
_refine_ls_shift/su_max 0.000
_refine_ls_shift/su_mean 0.000
_refine_ls_structure_factor_coef Fsqd
_refine_ls_weighting_details 'calc w=1/[\s^2^(Fo^2^)+(0.0645P)^2^] where P=(Fo^2^+2Fc^2^)/3'
_refine_ls_weighting_scheme calc
_refine_ls_wR_factor_gt 0.1166
_refine_ls_wR_factor_ref 0.1358
_reflns_number_gt 2013
_reflns_number_total 3134
_reflns_threshold_expression >2sigma(I)
_cod_data_source_file cg060153jsi20060319_121532.cif
_cod_data_source_block d:\temp\firas\fa221a
_cod_depositor_comments
;
The following automatic conversions were performed:

'_symmetry_cell_setting' value 'Triclinic' changed to 'triclinic'
according to /home/saulius/struct/CIF-dictionaries/cif_core.dic
dictionary named 'cif_core.dic' version 2.4.1 from 2010-06-29.

Automatic conversion script
Id: cif_fix_values 1715 2011-07-08 13:25:40Z adriana 
;
_cod_original_sg_symbol_H-M P-1
_cod_database_code 4503890

loop_
_symmetry_equiv_pos_as_xyz
'x, y, z'
'-x, -y, -z'

loop_
_atom_site_label
_atom_site_type_symbol
_atom_site_fract_x
_atom_site_fract_y
_atom_site_fract_z
_atom_site_U_iso_or_equiv
_atom_site_adp_type
_atom_site_occupancy
_atom_site_symmetry_multiplicity
_atom_site_calc_flag
_atom_site_refinement_flags
Br1 Br 0.46735(15) 0.24946(10) 0.64401(7) 0.0448(3) Uani 1 1 d .
Br2 Br 0.79229(17) 0.33377(10) 0.91698(8) 0.0515(4) Uani 1 1 d .
Br3 Br 0.86125(16) 0.52281(10) 0.71538(8) 0.0513(4) Uani 1 1 d .
Br4 Br 0.85751(16) 0.05689(10) 0.71639(9) 0.0541(4) Uani 1 1 d .
Cl3 Cl 0.7520(6) 1.1365(3) 0.1539(2) 0.0809(10) Uani 1 1 d .
Cl9 Cl -0.0587(4) 0.7586(3) 0.4952(2) 0.0543(7) Uani 1 1 d .
Cu Cu 0.75502(18) 0.29299(11) 0.74701(9) 0.0406(4) Uani 1 1 d .
N1 N 0.7193(12) 0.7257(9) 0.0583(8) 0.059(3) Uani 1 1 d .
H1A H 0.7062 0.6489 0.0829 0.070 Uiso 1 1 calc R
C2 C 0.7270(14) 0.8500(12) 0.1165(8) 0.053(3) Uani 1 1 d .
H2A H 0.7231 0.8540 0.1832 0.063 Uiso 1 1 calc R
C3 C 0.7408(15) 0.9726(11) 0.0780(8) 0.052(3) Uani 1 1 d .
C4 C 0.7548(16) 0.9645(12) -0.0196(8) 0.054(3) Uani 1 1 d .
H4A H 0.7694 1.0472 -0.0466 0.065 Uiso 1 1 calc R
C5 C 0.7471(17) 0.8334(10) -0.0777(8) 0.061(3) Uani 1 1 d .
H5A H 0.7529 0.8264 -0.1446 0.073 Uiso 1 1 calc R
C6 C 0.7312(17) 0.7155(12) -0.0370(9) 0.062(3) Uani 1 1 d .
H6A H 0.7284 0.6262 -0.0757 0.074 Uiso 1 1 calc R
N7 N 0.4408(12) 0.8846(8) 0.6171(6) 0.048(2) Uani 1 1 d .
H7A H 0.5058 0.9646 0.6351 0.057 Uiso 1 1 calc R
C8 C 0.2676(15) 0.8874(9) 0.5773(7) 0.042(3) Uani 1 1 d .
H8A H 0.2187 0.9727 0.5682 0.050 Uiso 1 1 calc R
C9 C 0.1646(13) 0.7599(9) 0.5504(7) 0.037(2) Uani 1 1 d .
C10 C 0.2397(14) 0.6353(10) 0.5641(7) 0.044(3) Uani 1 1 d .
H10A H 0.1705 0.5483 0.5445 0.053 Uiso 1 1 calc R
C11 C 0.4172(15) 0.6407(10) 0.6068(8) 0.050(3) Uani 1 1 d .
H11A H 0.4683 0.5577 0.6193 0.060 Uiso 1 1 calc R
C12 C 0.5190(14) 0.7690(10) 0.6310(7) 0.045(3) Uani 1 1 d .
H12A H 0.6429 0.7741 0.6571 0.054 Uiso 1 1 calc R
O O 0.7099(12) 0.5062(8) 0.1628(6) 0.075(2) Uani 1 1 d .
H1 H 0.6601 0.5380 0.2166 0.113 Uiso 1 1 d .
H2 H 0.8258 0.5008 0.1805 0.113 Uiso 1 1 d .

loop_
_atom_site_aniso_label
_atom_site_aniso_U_11
_atom_site_aniso_U_22
_atom_site_aniso_U_33
_atom_site_aniso_U_23
_atom_site_aniso_U_13
_atom_site_aniso_U_12
Br1 0.0533(7) 0.0404(6) 0.0399(7) 0.0082(5) -0.0111(5) -0.0038(5)
Br2 0.0732(8) 0.0456(6) 0.0358(7) 0.0071(5) -0.0046(6) 0.0039(5)
Br3 0.0654(7) 0.0383(6) 0.0513(7) 0.0149(5) -0.0017(6) -0.0060(5)
Br4 0.0616(7) 0.0366(5) 0.0619(8) 0.0015(5) -0.0081(6) 0.0054(5)
Cl3 0.117(3) 0.0588(18) 0.062(2) -0.0044(16) 0.012(2) 0.0026(19)
Cl9 0.0508(16) 0.0503(15) 0.0597(19) 0.0045(14) -0.0099(14) 0.0016(13)
Cu 0.0547(8) 0.0318(6) 0.0348(7) 0.0071(5) -0.0051(6) -0.0030(5)
N1 0.058(6) 0.043(5) 0.079(8) 0.024(6) 0.001(6) -0.007(5)
C2 0.051(7) 0.073(8) 0.041(7) 0.027(6) 0.005(6) 0.005(6)
C3 0.048(6) 0.058(7) 0.051(8) 0.011(6) 0.007(6) 0.014(5)
C4 0.071(8) 0.054(7) 0.041(7) 0.022(6) 0.004(6) 0.000(6)
C5 0.090(9) 0.043(6) 0.050(8) 0.007(6) -0.003(7) 0.009(6)
C6 0.080(9) 0.045(6) 0.059(9) 0.002(6) 0.010(7) 0.008(6)
N7 0.058(6) 0.040(5) 0.042(5) 0.006(4) -0.006(5) -0.013(4)
C8 0.056(7) 0.029(5) 0.039(6) 0.004(4) -0.004(6) -0.002(5)
C9 0.041(6) 0.035(5) 0.033(6) -0.001(4) 0.004(5) -0.003(5)
C10 0.044(6) 0.040(6) 0.047(7) 0.012(5) 0.007(5) -0.008(5)
C11 0.051(7) 0.035(6) 0.063(8) 0.011(5) 0.006(6) -0.005(5)
C12 0.040(6) 0.055(7) 0.041(7) 0.008(5) -0.003(5) 0.002(5)
O 0.093(6) 0.072(5) 0.068(6) 0.033(5) 0.007(5) 0.013(5)

loop_
_atom_type_symbol
_atom_type_description
_atom_type_scat_dispersion_real
_atom_type_scat_dispersion_imag
_atom_type_scat_source
C C 0.0033 0.0016 'International Tables Vol C Tables 4.2.6.8 and 6.1.1.4'
N N 0.0061 0.0033 'International Tables Vol C Tables 4.2.6.8 and 6.1.1.4'
Cl Cl 0.1484 0.1585 'International Tables Vol C Tables 4.2.6.8 and 6.1.1.4'
Cu Cu 0.3201 1.2651 'International Tables Vol C Tables 4.2.6.8 and 6.1.1.4'
Br Br -0.2901 2.4595 'International Tables Vol C Tables 4.2.6.8 and 6.1.1.4'
O O 0.0106 0.0060 'International Tables Vol C Tables 4.2.6.8 and 6.1.1.4'
H H 0.0000 0.0000 'International Tables Vol C Tables 4.2.6.8 and 6.1.1.4'

loop_
_geom_angle_atom_site_label_1
_geom_angle_atom_site_label_2
_geom_angle_atom_site_label_3
_geom_angle
Br2 Cu Br3 99.48(6)
Br2 Cu Br4 98.20(6)
Br3 Cu Br4 137.95(7)
Br2 Cu Br1 130.75(7)
Br3 Cu Br1 99.45(6)
Br4 Cu Br1 97.24(6)
C2 N1 C6 122.2(10)
C2 N1 H1A 118.9
C6 N1 H1A 118.9
N1 C2 C3 119.4(11)
N1 C2 H2A 120.3
C3 C2 H2A 120.3
C4 C3 C2 119.3(11)
C4 C3 Cl3 120.8(9)
C2 C3 Cl3 119.8(9)
C3 C4 C5 119.5(10)
C3 C4 H4A 120.2
C5 C4 H4A 120.2
C6 C5 C4 119.2(11)
C6 C5 H5A 120.4
C4 C5 H5A 120.4
N1 C6 C5 120.3(11)
N1 C6 H6A 119.9
C5 C6 H6A 119.9
C12 N7 C8 124.6(9)
C12 N7 H7A 117.7
C8 N7 H7A 117.7
N7 C8 C9 117.2(9)
N7 C8 H8A 121.4
C9 C8 H8A 121.4
C8 C9 C10 120.5(9)
C8 C9 Cl9 118.6(7)
C10 C9 Cl9 120.9(7)
C11 C10 C9 119.1(9)
C11 C10 H10A 120.5
C9 C10 H10A 120.5
C10 C11 C12 119.2(9)
C10 C11 H11A 120.4
C12 C11 H11A 120.4
N7 C12 C11 119.3(9)
N7 C12 H12A 120.4
C11 C12 H12A 120.4
H1 O H2 101.1

loop_
_geom_bond_atom_site_label_1
_geom_bond_atom_site_label_2
_geom_bond_distance
Br1 Cu 2.4292(16)
Br2 Cu 2.3577(17)
Br3 Cu 2.3789(16)
Br4 Cu 2.3809(16)
Cl3 C3 1.736(11)
Cl9 C9 1.730(10)
N1 C2 1.321(13)
N1 C6 1.327(14)
N1 H1A 0.8600
C2 C3 1.364(15)
C2 H2A 0.9300
C3 C4 1.363(15)
C4 C5 1.372(14)
C4 H4A 0.9300
C5 C6 1.341(15)
C5 H5A 0.9300
C6 H6A 0.9300
N7 C12 1.303(11)
N7 C8 1.328(12)
N7 H7A 0.8600
C8 C9 1.364(13)
C8 H8A 0.9300
C9 C10 1.371(13)
C10 C11 1.363(13)
C10 H10A 0.9300
C11 C12 1.363(13)
C11 H11A 0.9300
C12 H12A 0.9300
O H1 0.8521
O H2 0.8508
